data_4000035
loop_
_publ_author_name
'Kou, Hui-Zhong'
'Gao, Song'
'Sun, Bai-Wang'
'Zhang, Jing'

_publ_section_title
;
 Metamagnetism of the First Cyano-Bridged Two-Dimensional Brick-Wall-like
 4f--3d Array
;
_journal_coden_ASTM CMATEX
_journal_issue 5
_journal_name_full 'Chemistry of Materials'
_journal_page_first 1431
_journal_page_last 1433
_journal_paper_doi 10.1021/cm000889i
_journal_volume 13
_journal_year 2001
_chemical_formula_sum 'C12 H22 Cr Gd N8 O6'
_chemical_formula_weight 583.63
_space_group_IT_number 2
_symmetry_cell_setting triclinic
_symmetry_space_group_name_Hall '-P 1'
_symmetry_space_group_name_H-M 'P -1'
_atom_sites_solution_hydrogens geom
_atom_sites_solution_primary direct
_atom_sites_solution_secondary difmap
_cell_angle_alpha 94.2590(10)
_cell_angle_beta 99.9890(10)
_cell_angle_gamma 100.990(2)
_cell_formula_units_Z 2
_cell_length_a 7.7102(2)
_cell_length_b 9.4112(2)
_cell_length_c 16.2819(4)
_cell_measurement_temperature 293(2)
_cell_volume 1135.14(5)
_diffrn_ambient_temperature 293(2)
_diffrn_detector_area_resol_mean 0.71
_diffrn_measurement_device_type 'NONIUS Kappa CCD'
_diffrn_measurement_method CCD
_diffrn_radiation_monochromator graphite
_diffrn_radiation_source 'fine-focus sealed tube'
_diffrn_radiation_type MoK\a
_diffrn_radiation_wavelength 0.71073
_diffrn_reflns_av_R_equivalents 0.0529
_diffrn_reflns_av_sigmaI/netI 0.0359
_diffrn_reflns_limit_h_max 10
_diffrn_reflns_limit_h_min -10
_diffrn_reflns_limit_k_max 12
_diffrn_reflns_limit_k_min -12
_diffrn_reflns_limit_l_max 21
_diffrn_reflns_limit_l_min -21
_diffrn_reflns_number 22268
_diffrn_reflns_theta_max 27.90
_diffrn_reflns_theta_min 3.50
_diffrn_standards_decay_% ?
_diffrn_standards_interval_count ?
_diffrn_standards_interval_time ?
_diffrn_standards_number ?
_exptl_absorpt_coefficient_mu 3.415
_exptl_absorpt_correction_T_max 0.436
_exptl_absorpt_correction_T_min 0.341
_exptl_absorpt_correction_type SORTAV
_exptl_absorpt_process_details ?
_exptl_crystal_colour yellow
_exptl_crystal_density_diffrn 1.708
_exptl_crystal_density_meas ?
_exptl_crystal_density_method 'not measured'
_exptl_crystal_description platelet
_exptl_crystal_F_000 572
_exptl_crystal_size_max 0.45
_exptl_crystal_size_mid 0.30
_exptl_crystal_size_min 0.18
_refine_ls_extinction_coef ?
_refine_ls_extinction_method none
_refine_ls_goodness_of_fit_ref 1.136
_refine_ls_hydrogen_treatment mixed
_refine_ls_matrix_type full
_refine_ls_number_parameters 277
_refine_ls_number_reflns 5382
_refine_ls_number_restraints 9
_refine_ls_restrained_S_all 1.136
_refine_ls_R_factor_all 0.0423
_refine_ls_R_factor_gt 0.0392
_refine_ls_shift/su_max 0.000
_refine_ls_shift/su_mean 0.000
_refine_ls_structure_factor_coef Fsqd
_refine_ls_weighting_details 'calc w=1/[\s^2^(Fo^2^)+(0.0682P)^2^+0.8583P] where P=(Fo^2^+2Fc^2^)/3'
_refine_ls_weighting_scheme calc
_refine_ls_wR_factor_gt 0.1022
_refine_ls_wR_factor_ref 0.1040
_reflns_number_gt 5046
_reflns_number_total 5382
_reflns_threshold_expression >2sigma(I)
_cod_original_sg_symbol_H-M P-1
_cod_database_code 4000035

loop_
_symmetry_equiv_pos_as_xyz
'x, y, z'
'-x, -y, -z'

loop_
_atom_site_label
_atom_site_type_symbol
_atom_site_fract_x
_atom_site_fract_y
_atom_site_fract_z
_atom_site_U_iso_or_equiv
_atom_site_adp_type
_atom_site_occupancy
_atom_site_symmetry_multiplicity
_atom_site_calc_flag
_atom_site_refinement_flags
_atom_site_disorder_assembly
_atom_site_disorder_group
Gd Gd 0.46415(2) 0.208306(18) 0.244467(10) 0.01960(8) Uani 1 1 d . . .
Cr Cr 0.85207(8) 0.75346(6) 0.22961(4) 0.01948(13) Uani 1 1 d . . .
C6 C 0.6431(6) 0.5823(4) 0.2339(3) 0.0278(8) Uani 1 1 d . . .
O4 O 0.7841(4) 0.2922(4) 0.2985(3) 0.0435(9) Uani 1 1 d D . .
O5 O 0.2680(5) 0.3189(4) 0.3182(2) 0.0348(7) Uani 1 1 d D . .
C4 C 1.0779(6) 0.9145(5) 0.2296(3) 0.0297(9) Uani 1 1 d . . .
C3 C 0.6875(6) 0.9032(5) 0.2338(3) 0.0282(8) Uani 1 1 d . . .
O1 O 0.5176(5) 0.1677(4) 0.3858(2) 0.0448(9) Uani 1 1 d . . .
O3 O 0.2294(5) 0.2608(4) 0.1380(2) 0.0419(8) Uani 1 1 d . . .
O2 O 0.5826(5) 0.2133(4) 0.1226(2) 0.0416(8) Uani 1 1 d . . .
C5 C 1.0022(6) 0.5915(5) 0.2247(3) 0.0292(9) Uani 1 1 d . . .
C1 C 0.7907(6) 0.7308(5) 0.1002(3) 0.0317(9) Uani 1 1 d . . .
C2 C 0.9147(7) 0.7809(6) 0.3597(3) 0.0374(10) Uani 1 1 d . . .
C10 C 0.6284(7) 0.2869(6) 0.0679(3) 0.0382(10) Uani 1 1 d . . .
H10A H 0.6054 0.3804 0.0684 0.046 Uiso 1 1 calc R . .
N5 N 1.0672(7) 0.4933(5) 0.2219(4) 0.0526(12) Uani 1 1 d . . .
N8 N 0.7073(6) 0.2425(5) 0.0089(3) 0.0410(9) Uani 1 1 d . . .
N1 N 0.7616(7) 0.7192(7) 0.0287(3) 0.0546(13) Uani 1 1 d . . .
C7 C 0.4971(8) 0.1735(7) 0.4593(3) 0.0452(12) Uani 1 1 d . . .
H7A H 0.4115 0.0995 0.4726 0.054 Uiso 1 1 calc R . .
N7 N 0.5829(7) 0.2724(7) 0.5198(3) 0.0587(14) Uani 1 1 d . . .
N2 N 0.9493(9) 0.8010(7) 0.4310(3) 0.0687(16) Uani 1 1 d . . .
C11 C 0.7462(11) 0.3320(9) -0.0580(4) 0.072(2) Uani 1 1 d . . .
H11A H 0.7114 0.4235 -0.0482 0.107 Uiso 1 1 calc R . .
H11B H 0.6800 0.2824 -0.1110 0.107 Uiso 1 1 calc R . .
H11C H 0.8728 0.3489 -0.0585 0.107 Uiso 1 1 calc R . .
C12 C 0.7509(12) 0.0987(8) 0.0047(5) 0.073(2) Uani 1 1 d . . .
H12A H 0.7187 0.0508 0.0516 0.109 Uiso 1 1 calc R . .
H12B H 0.8777 0.1083 0.0063 0.109 Uiso 1 1 calc R . .
H12C H 0.6852 0.0422 -0.0466 0.109 Uiso 1 1 calc R . .
C8 C 0.5605(14) 0.2627(14) 0.6065(4) 0.103(4) Uani 1 1 d . . .
H8A H 0.4725 0.1769 0.6092 0.155 Uiso 1 1 calc R . .
H8B H 0.5209 0.3472 0.6266 0.155 Uiso 1 1 calc R . .
H8C H 0.6734 0.2577 0.6407 0.155 Uiso 1 1 calc R . .
C9 C 0.7124(12) 0.3974(10) 0.5037(5) 0.085(3) Uani 1 1 d . . .
H9A H 0.7149 0.3923 0.4448 0.128 Uiso 1 1 calc R . .
H9B H 0.8299 0.3961 0.5347 0.128 Uiso 1 1 calc R . .
H9C H 0.6774 0.4857 0.5211 0.128 Uiso 1 1 calc R . .
O6 O 0.9817(5) 0.8458(5) 0.6044(2) 0.0421(8) Uani 1 1 d D . .
N6 N 0.5472(5) 0.4767(4) 0.2392(3) 0.0363(9) Uani 1 1 d . . .
N4 N 1.2031(5) 1.0011(4) 0.2328(3) 0.0354(9) Uani 1 1 d . . .
N3 N 0.5975(6) 0.9871(4) 0.2369(3) 0.0356(8) Uani 1 1 d . . .
H600 H 0.969(9) 0.834(7) 0.555(4) 0.051(19) Uiso 1 1 d D . .
H401 H 0.843(9) 0.232(7) 0.318(4) 0.056(19) Uiso 1 1 d D . .
H601 H 1.000(13) 0.927(9) 0.634(5) 0.10(3) Uiso 1 1 d D . .
H400 H 0.862(9) 0.365(7) 0.283(4) 0.057(19) Uiso 1 1 d D . .
H501 H 0.214(9) 0.376(7) 0.290(4) 0.050(18) Uiso 1 1 d D . .
H500 H 0.198(6) 0.272(5) 0.337(3) 0.013(11) Uiso 1 1 d D . .

loop_
_atom_site_aniso_label
_atom_site_aniso_U_11
_atom_site_aniso_U_22
_atom_site_aniso_U_33
_atom_site_aniso_U_23
_atom_site_aniso_U_13
_atom_site_aniso_U_12
Gd 0.01897(11) 0.01757(12) 0.02304(12) 0.00154(7) 0.00830(7) 0.00208(8)
Cr 0.0198(3) 0.0164(3) 0.0230(3) 0.0019(2) 0.0076(2) 0.0024(2)
C6 0.029(2) 0.0196(19) 0.036(2) 0.0020(15) 0.0101(16) 0.0044(16)
O4 0.0238(15) 0.042(2) 0.063(2) 0.0221(18) 0.0038(15) -0.0003(15)
O5 0.0341(17) 0.0368(18) 0.0424(19) 0.0104(14) 0.0210(15) 0.0145(15)
C4 0.029(2) 0.025(2) 0.035(2) 0.0027(16) 0.0100(17) 0.0016(17)
C3 0.031(2) 0.023(2) 0.033(2) 0.0030(15) 0.0116(16) 0.0050(17)
O1 0.058(2) 0.055(2) 0.0261(16) 0.0059(15) 0.0073(15) 0.0220(19)
O3 0.0386(18) 0.059(2) 0.0294(16) 0.0102(15) 0.0059(14) 0.0117(17)
O2 0.053(2) 0.045(2) 0.0358(18) 0.0099(15) 0.0275(16) 0.0154(17)
C5 0.0272(19) 0.027(2) 0.038(2) 0.0101(17) 0.0127(17) 0.0073(17)
C1 0.033(2) 0.035(2) 0.031(2) 0.0042(17) 0.0096(17) 0.0124(19)
C2 0.044(3) 0.039(3) 0.031(2) 0.0039(18) 0.0097(19) 0.008(2)
C10 0.043(3) 0.042(3) 0.034(2) 0.0042(19) 0.018(2) 0.010(2)
N5 0.050(3) 0.043(3) 0.080(4) 0.022(2) 0.029(2) 0.025(2)
N8 0.043(2) 0.051(3) 0.033(2) 0.0009(18) 0.0232(17) 0.009(2)
N1 0.064(3) 0.077(4) 0.028(2) 0.005(2) 0.009(2) 0.025(3)
C7 0.051(3) 0.058(3) 0.033(2) 0.013(2) 0.009(2) 0.023(3)
N7 0.053(3) 0.095(4) 0.032(2) -0.009(2) 0.010(2) 0.031(3)
N2 0.090(4) 0.084(4) 0.029(2) -0.001(2) 0.006(2) 0.017(3)
C11 0.089(5) 0.079(5) 0.057(4) 0.021(3) 0.043(4) 0.011(4)
C12 0.090(5) 0.051(4) 0.090(5) -0.008(3) 0.053(4) 0.020(4)
C8 0.100(7) 0.177(11) 0.038(4) -0.008(5) 0.028(4) 0.038(7)
C9 0.080(5) 0.084(6) 0.080(5) -0.028(4) 0.016(4) 0.003(5)
O6 0.050(2) 0.049(2) 0.0283(18) 0.0040(15) 0.0109(15) 0.0076(18)
N6 0.0316(19) 0.0267(19) 0.052(2) 0.0010(16) 0.0184(17) 0.0009(16)
N4 0.0285(18) 0.0278(19) 0.048(2) 0.0048(16) 0.0094(16) -0.0002(16)
N3 0.040(2) 0.029(2) 0.044(2) 0.0050(16) 0.0182(17) 0.0137(17)
